data_4343194
loop_
_publ_author_name
'Tyrrell, Sophie'
'Behrendt, Gereon'
'Nockemann, Peter'

_publ_section_title
;
 Ionothermal syntheses of nano- and microstructured ternary
 copper-indium-chalcogenides.
;
_journal_issue 9
_journal_name_full 'Inorganic chemistry'
_journal_page_first 4495
_journal_page_last 4503
_journal_paper_doi 10.1021/acs.inorgchem.5b00322
_journal_volume 54
_journal_year 2015
_chemical_absolute_configuration unk
_chemical_formula_moiety 'C24 H20 Cl Cu Se4'
_chemical_formula_sum 'C24 H20 Cl Cu Se4'
_chemical_formula_weight 723.23
_chemical_name_systematic
;
 ? 
;
_space_group_crystal_system monoclinic
_space_group_IT_number 4
_space_group_name_Hall 'P 2yb'
_space_group_name_H-M_alt 'P 1 21 1'
_symmetry_space_group_name_Hall 'P 2yb'
_symmetry_space_group_name_H-M 'P 1 21 1'
_atom_sites_solution_hydrogens geom
_atom_sites_solution_primary direct
_atom_sites_solution_secondary difmap
_audit_creation_date 2015-02-03
_audit_creation_method
;
Olex2 1.2
(compiled 2015.01.06 svn.r3123 for OlexSys, GUI svn.r4979)
;
_cell_angle_alpha 90.00
_cell_angle_beta 91.859(7)
_cell_angle_gamma 90.00
_cell_formula_units_Z 2
_cell_length_a 13.5566(10)
_cell_length_b 5.7532(4)
_cell_length_c 14.7074(10)
_cell_measurement_temperature 100(2)
_cell_volume 1146.48(14)
_computing_molecular_graphics 'Olex2 (Dolomanov et al., 2009)'
_computing_publication_material 'Olex2 (Dolomanov et al., 2009)'
_computing_structure_refinement 'ShelXL (Sheldrick, 2008)'
_computing_structure_solution 'ShelXS (Sheldrick, 2008)'
_diffrn_ambient_temperature 100.15
_diffrn_measured_fraction_theta_full 0.998
_diffrn_measured_fraction_theta_max 0.998
_diffrn_radiation_monochromator graphite
_diffrn_radiation_type MoK\a
_diffrn_radiation_wavelength 0.71075
_diffrn_reflns_av_R_equivalents 0.0926
_diffrn_reflns_av_unetI/netI 0.1083
_diffrn_reflns_limit_h_max 17
_diffrn_reflns_limit_h_min -17
_diffrn_reflns_limit_k_max 6
_diffrn_reflns_limit_k_min -7
_diffrn_reflns_limit_l_max 19
_diffrn_reflns_limit_l_min -18
_diffrn_reflns_number 15312
_diffrn_reflns_theta_full 27.48
_diffrn_reflns_theta_max 27.48
_diffrn_reflns_theta_min 3.01
_diffrn_source 'fine-focus sealed tube'
_diffrn_source_current 55.0
_diffrn_source_power 2.475
_diffrn_source_voltage 45.0
_exptl_absorpt_coefficient_mu 7.429
_exptl_absorpt_correction_T_max 0.9294
_exptl_absorpt_correction_T_min 0.6244
_exptl_crystal_colour 'clear yellow'
_exptl_crystal_colour_lustre clear
_exptl_crystal_colour_primary yellow
_exptl_crystal_density_diffrn 2.095
_exptl_crystal_density_method 'not measured'
_exptl_crystal_description needle
_exptl_crystal_F_000 692
_exptl_crystal_size_max 0.07
_exptl_crystal_size_mid 0.01
_exptl_crystal_size_min 0.01
_refine_diff_density_max 0.934
_refine_diff_density_min -1.017
_refine_diff_density_rms 0.181
_refine_ls_abs_structure_details 'Flack H D (1983), Acta Cryst. A39, 876-881'
_refine_ls_abs_structure_Flack 0(10)
_refine_ls_extinction_method none
_refine_ls_goodness_of_fit_ref 1.030
_refine_ls_hydrogen_treatment constr
_refine_ls_matrix_type full
_refine_ls_number_parameters 271
_refine_ls_number_reflns 4953
_refine_ls_number_restraints 1
_refine_ls_restrained_S_all 1.029
_refine_ls_R_factor_all 0.0785
_refine_ls_R_factor_gt 0.0548
_refine_ls_shift/su_max 0.001
_refine_ls_shift/su_mean 0.000
_refine_ls_structure_factor_coef Fsqd
_refine_ls_weighting_details 'calc w=1/[\s^2^(Fo^2^)+(0.0430P)^2^+1.1668P] where P=(Fo^2^+2Fc^2^)/3'
_refine_ls_weighting_scheme calc
_refine_ls_wR_factor_gt 0.1133
_refine_ls_wR_factor_ref 0.1263
_reflns_number_gt 3864
_reflns_number_total 4953
_reflns_threshold_expression >2sigma(I)
_cod_data_source_file ic5b00322_si_002.cif
_cod_data_source_block 2012ncs0784a
_cod_database_code 4343194
_olex2_refinement_description
;
1. Fixed Uiso
 At 1.2 times of:
  All C(H) groups
2.a Aromatic/amide H refined with riding coordinates:
 C16(H16), C4(H4), C5(H5), C14(H14), C18(H18), C15(H15), C21(H21), C20(H20),
 C3(H3), C6(H6), C23(H23), C24(H24), C2(H2), C17(H17), C22(H22), C12(H12),
 C10(H10), C8(H8), C9(H9), C11(H11)
;
_olex2_submission_special_instructions 'No special instructions were received'

loop_
_space_group_symop_id
_space_group_symop_operation_xyz
1 'x, y, z'
2 '-x, y+1/2, -z'

loop_
_atom_site_label
_atom_site_type_symbol
_atom_site_fract_x
_atom_site_fract_y
_atom_site_fract_z
_atom_site_U_iso_or_equiv
_atom_site_adp_type
_atom_site_occupancy
_atom_site_calc_flag
_atom_site_refinement_flags_posn
Se1 Se -0.94651(6) -0.39176(17) -0.82068(6) 0.0215(2) Uani 1 d .
Se3 Se -0.80127(6) -0.40094(17) -1.06614(6) 0.0215(2) Uani 1 d .
Se2 Se -1.01268(6) -0.04812(18) -0.76727(6) 0.0234(2) Uani 1 d .
Se4 Se -0.77595(6) -0.05965(19) -1.15024(7) 0.0251(2) Uani 1 d .
Cu1 Cu -0.93179(8) -0.2413(2) -0.97746(8) 0.0234(3) Uani 1 d .
C1 C -0.8192(6) -0.4011(19) -0.7543(6) 0.0210(18) Uani 1 d .
C16 C -0.5238(6) -0.386(2) -0.8686(6) 0.027(2) Uani 1 d .
H16 H -0.4670 -0.3855 -0.8290 0.032 Uiso 1 calc R
C13 C -0.6879(6) -0.3845(19) -0.9824(6) 0.0228(19) Uani 1 d .
C4 C -0.6429(7) -0.449(2) -0.6593(7) 0.032(3) Uani 1 d .
H4 H -0.5819 -0.4655 -0.6262 0.039 Uiso 1 calc R
C5 C -0.6980(7) -0.249(2) -0.6494(7) 0.032(2) Uani 1 d .
H5 H -0.6753 -0.1277 -0.6101 0.038 Uiso 1 calc R
C14 C -0.6233(6) -0.5731(19) -0.9817(6) 0.022(2) Uani 1 d .
H14 H -0.6354 -0.7020 -1.0209 0.026 Uiso 1 calc R
C18 C -0.6709(6) -0.1979(17) -0.9270(6) 0.021(2) Uani 1 d .
H18 H -0.7156 -0.0706 -0.9281 0.026 Uiso 1 calc R
C15 C -0.5417(7) -0.570(2) -0.9236(7) 0.028(2) Uani 1 d .
H15 H -0.4976 -0.6981 -0.9222 0.034 Uiso 1 calc R
C21 C -0.6328(7) -0.082(2) -1.3944(7) 0.034(3) Uani 1 d .
H21 H -0.6290 0.0167 -1.4459 0.040 Uiso 1 calc R
C20 C -0.6903(7) -0.021(2) -1.3234(6) 0.029(2) Uani 1 d .
H20 H -0.7279 0.1183 -1.3259 0.035 Uiso 1 calc R
C3 C -0.6755(8) -0.6233(19) -0.7167(7) 0.031(3) Uani 1 d .
H3 H -0.6363 -0.7585 -0.7241 0.037 Uiso 1 calc R
C19 C -0.6930(7) -0.1651(17) -1.2473(7) 0.026(2) Uani 1 d .
C6 C -0.7874(7) -0.2279(19) -0.6979(7) 0.028(2) Uani 1 d .
H6 H -0.8263 -0.0919 -0.6915 0.033 Uiso 1 calc R
C23 C -0.5831(7) -0.430(2) -1.3156(6) 0.029(2) Uani 1 d .
H23 H -0.5454 -0.5689 -1.3131 0.035 Uiso 1 calc R
C24 C -0.6406(6) -0.371(2) -1.2427(7) 0.030(2) Uani 1 d .
H24 H -0.6438 -0.4690 -1.1910 0.036 Uiso 1 calc R
C2 C -0.7650(7) -0.6027(16) -0.7636(7) 0.024(2) Uani 1 d .
H2 H -0.7889 -0.7251 -0.8016 0.029 Uiso 1 calc R
C17 C -0.5886(7) -0.1948(18) -0.8695(7) 0.027(2) Uani 1 d .
H17 H -0.5758 -0.0652 -0.8309 0.032 Uiso 1 calc R
C22 C -0.5799(7) -0.2908(19) -1.3909(7) 0.033(3) Uani 1 d .
H22 H -0.5417 -0.3362 -1.4409 0.040 Uiso 1 calc R
C12 C -1.0898(7) -0.405(2) -0.5285(6) 0.031(2) Uani 1 d .
H12 H -1.0748 -0.5465 -0.4978 0.037 Uiso 1 calc R
C10 C -1.1751(7) -0.039(2) -0.5350(7) 0.030(2) Uani 1 d .
H10 H -1.2182 0.0705 -0.5085 0.036 Uiso 1 calc R
C8 C -1.0474(7) -0.3575(15) -0.6123(6) 0.020(2) Uani 1 d .
H8 H -1.0038 -0.4650 -0.6390 0.024 Uiso 1 calc R
C9 C -1.1525(7) -0.249(2) -0.4911(7) 0.032(2) Uani 1 d .
H9 H -1.1812 -0.2841 -0.4346 0.039 Uiso 1 calc R
C11 C -1.1339(7) 0.0063(18) -0.6163(7) 0.026(2) Uani 1 d .
H11 H -1.1490 0.1480 -0.6468 0.032 Uiso 1 calc R
C7 C -1.0711(7) -0.1486(17) -0.6550(6) 0.023(2) Uani 1 d .
Cl1 Cl -0.91124(16) 0.1598(4) -0.96550(16) 0.0223(5) Uani 1 d .

loop_
_atom_site_aniso_label
_atom_site_aniso_U_11
_atom_site_aniso_U_22
_atom_site_aniso_U_33
_atom_site_aniso_U_23
_atom_site_aniso_U_13
_atom_site_aniso_U_12
Se1 0.0146(4) 0.0234(5) 0.0262(5) -0.0010(5) -0.0010(4) 0.0010(4)
Se3 0.0115(4) 0.0251(5) 0.0279(5) -0.0009(5) -0.0003(3) -0.0007(4)
Se2 0.0182(4) 0.0243(5) 0.0276(5) -0.0001(5) 0.0000(4) 0.0038(5)
Se4 0.0175(4) 0.0254(5) 0.0323(5) 0.0029(5) -0.0006(4) 0.0003(5)
Cu1 0.0150(6) 0.0239(6) 0.0314(7) 0.0002(6) 0.0002(5) 0.0010(5)
C1 0.015(4) 0.027(5) 0.021(4) 0.003(5) -0.003(3) -0.002(5)
C16 0.017(4) 0.031(5) 0.031(5) 0.006(6) -0.001(4) -0.002(5)
C13 0.023(4) 0.024(5) 0.022(5) 0.010(5) 0.001(4) -0.001(5)
C4 0.012(4) 0.053(7) 0.032(6) 0.011(5) 0.002(4) -0.002(5)
C5 0.023(5) 0.044(6) 0.029(6) -0.002(5) -0.005(4) 0.006(5)
C14 0.018(4) 0.025(5) 0.022(5) -0.008(5) 0.004(4) -0.004(4)
C18 0.008(4) 0.026(5) 0.030(5) -0.002(4) -0.005(4) -0.003(4)
C15 0.023(5) 0.028(6) 0.033(5) 0.005(5) 0.002(4) 0.007(5)
C21 0.020(5) 0.048(7) 0.033(6) -0.006(6) 0.004(4) -0.006(5)
C20 0.019(5) 0.036(6) 0.033(5) 0.010(5) -0.010(4) -0.012(5)
C3 0.023(5) 0.040(7) 0.030(6) 0.002(5) 0.008(5) 0.007(4)
C19 0.017(5) 0.032(6) 0.030(6) -0.011(5) 0.000(4) -0.006(4)
C6 0.017(5) 0.029(5) 0.037(6) 0.003(5) -0.005(4) 0.001(4)
C23 0.024(5) 0.038(6) 0.026(5) -0.005(5) 0.004(4) 0.010(5)
C24 0.017(4) 0.038(6) 0.035(6) 0.000(6) 0.010(4) -0.004(5)
C2 0.026(5) 0.020(5) 0.026(5) -0.004(4) -0.002(4) 0.002(4)
C17 0.023(5) 0.027(6) 0.030(6) -0.002(5) 0.003(4) -0.004(4)
C22 0.019(5) 0.049(7) 0.032(6) -0.007(5) 0.006(5) -0.008(5)
C12 0.027(5) 0.038(6) 0.026(5) 0.012(6) -0.008(4) -0.005(6)
C10 0.023(5) 0.028(5) 0.038(6) -0.002(6) -0.001(4) 0.005(5)
C8 0.022(4) 0.015(5) 0.023(5) -0.006(4) 0.002(4) 0.001(4)
C9 0.023(5) 0.047(7) 0.027(6) -0.001(6) -0.001(4) -0.006(5)
C11 0.014(4) 0.035(6) 0.030(5) -0.005(4) -0.001(4) -0.001(4)
C7 0.018(5) 0.035(6) 0.017(5) -0.003(4) -0.003(4) 0.003(4)
Cl1 0.0149(10) 0.0228(13) 0.0291(12) -0.0002(10) -0.0025(9) 0.0015(9)

loop_
_atom_type_symbol
_atom_type_description
_atom_type_scat_dispersion_real
_atom_type_scat_dispersion_imag
_atom_type_scat_source
C C 0.0033 0.0016 'International Tables Vol C Tables 4.2.6.8 and 6.1.1.4'
H H 0.0000 0.0000 'International Tables Vol C Tables 4.2.6.8 and 6.1.1.4'
Cu Cu 0.3201 1.2651 'International Tables Vol C Tables 4.2.6.8 and 6.1.1.4'
Cl Cl 0.1484 0.1585 'International Tables Vol C Tables 4.2.6.8 and 6.1.1.4'
Se Se -0.0929 2.2259 'International Tables Vol C Tables 4.2.6.8 and 6.1.1.4'

loop_
_geom_angle_atom_site_label_1
_geom_angle_atom_site_label_2
_geom_angle_atom_site_label_3
_geom_angle
_geom_angle_site_symmetry_1
_geom_angle_site_symmetry_3
Se2 Se1 Cu1 93.51(5) . .
C1 Se1 Se2 101.5(3) . .
C1 Se1 Cu1 112.2(3) . .
Se4 Se3 Cu1 95.08(5) . .
C13 Se3 Se4 99.6(3) . .
C13 Se3 Cu1 102.6(3) . .
C7 Se2 Se1 102.0(3) . .
C19 Se4 Se3 102.9(3) . .
Se3 Cu1 Se1 116.92(6) . .
Cl1 Cu1 Se1 98.60(7) 2_343 .
Cl1 Cu1 Se1 106.79(9) . .
Cl1 Cu1 Se3 109.25(8) . .
Cl1 Cu1 Se3 112.90(7) 2_343 .
Cl1 Cu1 Cl1 111.96(9) . 2_343
C6 C1 Se1 122.9(8) . .
C6 C1 C2 121.1(8) . .
C2 C1 Se1 115.9(7) . .
C15 C16 H16 119.8 . .
C15 C16 C17 120.4(9) . .
C17 C16 H16 119.8 . .
C14 C13 Se3 116.8(7) . .
C18 C13 Se3 122.2(7) . .
C18 C13 C14 121.0(8) . .
C5 C4 H4 119.8 . .
C3 C4 H4 119.8 . .
C3 C4 C5 120.5(9) . .
C4 C5 H5 120.5 . .
C4 C5 C6 118.9(11) . .
C6 C5 H5 120.5 . .
C13 C14 H14 120.5 . .
C15 C14 C13 119.0(9) . .
C15 C14 H14 120.5 . .
C13 C18 H18 120.2 . .
C13 C18 C17 119.6(9) . .
C17 C18 H18 120.2 . .
C16 C15 C14 120.6(10) . .
C16 C15 H15 119.7 . .
C14 C15 H15 119.7 . .
C20 C21 H21 120.1 . .
C20 C21 C22 119.7(11) . .
C22 C21 H21 120.1 . .
C21 C20 H20 120.3 . .
C21 C20 C19 119.4(11) . .
C19 C20 H20 120.3 . .
C4 C3 H3 119.9 . .
C4 C3 C2 120.2(10) . .
C2 C3 H3 119.9 . .
C20 C19 Se4 115.8(8) . .
C24 C19 Se4 122.8(8) . .
C24 C19 C20 121.4(10) . .
C1 C6 C5 120.3(10) . .
C1 C6 H6 119.9 . .
C5 C6 H6 119.9 . .
C24 C23 H23 119.5 . .
C22 C23 H23 119.5 . .
C22 C23 C24 121.0(10) . .
C19 C24 C23 118.3(10) . .
C19 C24 H24 120.9 . .
C23 C24 H24 120.9 . .
C1 C2 H2 120.5 . .
C3 C2 C1 118.9(9) . .
C3 C2 H2 120.5 . .
C16 C17 H17 120.4 . .
C18 C17 C16 119.3(10) . .
C18 C17 H17 120.4 . .
C21 C22 H22 119.9 . .
C23 C22 C21 120.1(10) . .
C23 C22 H22 119.9 . .
C8 C12 H12 119.8 . .
C9 C12 H12 119.8 . .
C9 C12 C8 120.4(11) . .
C9 C10 H10 120.7 . .
C11 C10 H10 120.7 . .
C11 C10 C9 118.6(10) . .
C12 C8 H8 121.0 . .
C7 C8 C12 118.1(9) . .
C7 C8 H8 121.0 . .
C12 C9 C10 120.7(10) . .
C12 C9 H9 119.6 . .
C10 C9 H9 119.6 . .
C10 C11 H11 119.3 . .
C10 C11 C7 121.4(10) . .
C7 C11 H11 119.3 . .
C8 C7 Se2 123.2(7) . .
C11 C7 Se2 115.9(7) . .
C11 C7 C8 120.9(9) . .
Cu1 Cl1 Cu1 96.25(9) . 2_353

loop_
_geom_bond_atom_site_label_1
_geom_bond_atom_site_label_2
_geom_bond_distance
_geom_bond_site_symmetry_2
Se1 Se2 2.3186(15) .
Se1 Cu1 2.4770(15) .
Se1 C1 1.956(8) .
Se3 Se4 2.3518(15) .
Se3 Cu1 2.4134(15) .
Se3 C13 1.941(9) .
Se2 C7 1.943(10) .
Se4 C19 1.942(10) .
Cu1 Cl1 2.332(2) 2_343
Cu1 Cl1 2.331(3) .
C1 C6 1.358(14) .
C1 C2 1.383(13) .
C16 H16 0.9500 .
C16 C15 1.349(15) .
C16 C17 1.407(15) .
C13 C14 1.395(13) .
C13 C18 1.362(14) .
C4 H4 0.9500 .
C4 C5 1.382(15) .
C4 C3 1.377(15) .
C5 H5 0.9500 .
C5 C6 1.391(12) .
C14 H14 0.9500 .
C14 C15 1.375(12) .
C18 H18 0.9500 .
C18 C17 1.378(12) .
C15 H15 0.9500 .
C21 H21 0.9500 .
C21 C20 1.370(13) .
C21 C22 1.398(16) .
C20 H20 0.9500 .
C20 C19 1.394(14) .
C3 H3 0.9500 .
C3 C2 1.380(13) .
C19 C24 1.380(14) .
C6 H6 0.9500 .
C23 H23 0.9500 .
C23 C24 1.388(13) .
C23 C22 1.368(15) .
C24 H24 0.9500 .
C2 H2 0.9500 .
C17 H17 0.9500 .
C22 H22 0.9500 .
C12 H12 0.9500 .
C12 C8 1.403(12) .
C12 C9 1.363(15) .
C10 H10 0.9500 .
C10 C9 1.403(16) .
C10 C11 1.361(13) .
C8 H8 0.9500 .
C8 C7 1.389(13) .
C9 H9 0.9500 .
C11 H11 0.9500 .
C11 C7 1.368(13) .
Cl1 Cu1 2.332(2) 2_353

loop_
_geom_torsion_atom_site_label_1
_geom_torsion_atom_site_label_2
_geom_torsion_atom_site_label_3
_geom_torsion_atom_site_label_4
_geom_torsion
_geom_torsion_site_symmetry_1
_geom_torsion_site_symmetry_4
Se1 Se2 C7 C8 16.7(8) . .
Se1 Se2 C7 C11 -167.1(6) . .
Se1 Cu1 Cl1 Cu1 -107.64(8) . 2_353
Se1 C1 C6 C5 177.2(8) . .
Se1 C1 C2 C3 -178.4(7) . .
Se3 Se4 C19 C20 161.0(7) . .
Se3 Se4 C19 C24 -18.3(8) . .
Se3 Cu1 Cl1 Cu1 125.04(8) . 2_353
Se3 C13 C14 C15 179.9(7) . .
Se3 C13 C18 C17 -179.4(7) . .
Se2 Se1 Cu1 Se3 150.99(6) . .
Se2 Se1 Cu1 Cl1 -87.80(7) . 2_343
Se2 Se1 Cu1 Cl1 28.35(8) . .
Se2 Se1 C1 C6 -3.2(8) . .
Se2 Se1 C1 C2 173.0(7) . .
Se4 Se3 Cu1 Se1 -148.69(6) . .
Se4 Se3 Cu1 Cl1 97.95(8) . 2_343
Se4 Se3 Cu1 Cl1 -27.33(8) . .
Se4 Se3 C13 C14 -122.7(7) . .
Se4 Se3 C13 C18 56.7(8) . .
Se4 C19 C24 C23 -179.7(7) . .
Cu1 Se1 Se2 C7 162.3(3) . .
Cu1 Se1 C1 C6 95.4(8) . .
Cu1 Se1 C1 C2 -88.4(7) . .
Cu1 Se3 Se4 C19 -167.6(3) . .
Cu1 Se3 C13 C14 139.8(7) . .
Cu1 Se3 C13 C18 -40.7(8) . .
C1 Se1 Se2 C7 -84.2(4) . .
C1 Se1 Cu1 Se3 47.1(3) . .
C1 Se1 Cu1 Cl1 -75.6(4) . .
C1 Se1 Cu1 Cl1 168.3(3) . 2_343
C13 Se3 Se4 C19 88.8(4) . .
C13 Se3 Cu1 Se1 -47.6(3) . .
C13 Se3 Cu1 Cl1 73.7(3) . .
C13 Se3 Cu1 Cl1 -161.0(3) . 2_343
C13 C14 C15 C16 -0.7(14) . .
C13 C18 C17 C16 -0.4(15) . .
C4 C5 C6 C1 -0.4(16) . .
C4 C3 C2 C1 2.2(15) . .
C5 C4 C3 C2 -1.4(16) . .
C14 C13 C18 C17 0.0(15) . .
C18 C13 C14 C15 0.5(14) . .
C15 C16 C17 C18 0.3(15) . .
C21 C20 C19 Se4 179.4(7) . .
C21 C20 C19 C24 -1.3(14) . .
C20 C21 C22 C23 -2.0(15) . .
C20 C19 C24 C23 1.1(14) . .
C3 C4 C5 C6 0.5(16) . .
C6 C1 C2 C3 -2.1(15) . .
C24 C23 C22 C21 1.8(16) . .
C2 C1 C6 C5 1.2(15) . .
C17 C16 C15 C14 0.3(15) . .
C22 C21 C20 C19 1.7(15) . .
C22 C23 C24 C19 -1.3(15) . .
C12 C8 C7 Se2 176.1(7) . .
C12 C8 C7 C11 0.2(14) . .
C10 C11 C7 Se2 -176.3(7) . .
C10 C11 C7 C8 0.0(14) . .
C8 C12 C9 C10 -0.5(15) . .
C9 C12 C8 C7 0.1(14) . .
C9 C10 C11 C7 -0.4(14) . .
C11 C10 C9 C12 0.7(15) . .
Cl1 Cu1 Cl1 Cu1 -0.78(3) 2_343 2_353
